data_4068156
loop_
_publ_author_name
'Gierz, Verena'
'Maichle-M\"ossmer, C\"acilia'
'Kunz, Doris'

_publ_section_title
;
 1,10-Phenanthroline Analogue Pyridazine-Based N-Heterocyclic Carbene
 Ligands
;
_journal_issue 2
_journal_name_full Organometallics
_journal_page_first 739
_journal_paper_doi 10.1021/om2011547
_journal_volume 31
_journal_year 2012
_chemical_formula_sum 'C28 H36 Ag2 F12 N8 P2'
_chemical_formula_weight 990.33
_chemical_name_systematic
; 
 ? 
;
_space_group_IT_number 2
_symmetry_cell_setting triclinic
_symmetry_space_group_name_Hall '-P 1'
_symmetry_space_group_name_H-M 'P -1'
_atom_sites_solution_hydrogens geom
_atom_sites_solution_primary direct
_atom_sites_solution_secondary difmap
_audit_creation_method SHELXL-97
_cell_angle_alpha 80.927(7)
_cell_angle_beta 82.400(7)
_cell_angle_gamma 78.517(7)
_cell_formula_units_Z 2
_cell_length_a 10.5318(10)
_cell_length_b 11.2949(10)
_cell_length_c 14.6901(13)
_cell_measurement_temperature 173(2)
_cell_volume 1681.9(3)
_computing_cell_refinement X-AREA
_computing_data_collection X-AREA
_computing_data_reduction X-AREA
_computing_structure_refinement 'SHELXL-97 (Sheldrick, 1997)'
_computing_structure_solution 'SHELXS-97 (Sheldrick, 1990)'
_diffrn_ambient_temperature 173(2)
_diffrn_measured_fraction_theta_full 0.741
_diffrn_measured_fraction_theta_max 0.741
_diffrn_measurement_device_type 'Stoe-IPDS II'
_diffrn_measurement_method omega-scans
_diffrn_radiation_monochromator graphite
_diffrn_radiation_source 'fine-focus sealed tube'
_diffrn_radiation_type MoK\a
_diffrn_radiation_wavelength 0.71073
_diffrn_reflns_av_R_equivalents 0.0611
_diffrn_reflns_av_sigmaI/netI 0.0448
_diffrn_reflns_limit_h_max 14
_diffrn_reflns_limit_h_min -14
_diffrn_reflns_limit_k_max 15
_diffrn_reflns_limit_k_min -15
_diffrn_reflns_limit_l_max 20
_diffrn_reflns_limit_l_min -20
_diffrn_reflns_number 21227
_diffrn_reflns_theta_full 29.14
_diffrn_reflns_theta_max 29.14
_diffrn_reflns_theta_min 4.65
_exptl_absorpt_coefficient_mu 1.363
_exptl_absorpt_correction_type none
_exptl_crystal_colour colourless
_exptl_crystal_density_diffrn 1.956
_exptl_crystal_density_method 'not measured'
_exptl_crystal_description block
_exptl_crystal_F_000 984
_exptl_crystal_size_max 0.50
_exptl_crystal_size_mid 0.50
_exptl_crystal_size_min 0.40
_refine_diff_density_max 0.508
_refine_diff_density_min -0.723
_refine_diff_density_rms 0.099
_refine_ls_extinction_method none
_refine_ls_goodness_of_fit_ref 1.063
_refine_ls_hydrogen_treatment constr
_refine_ls_matrix_type full
_refine_ls_number_parameters 473
_refine_ls_number_reflns 6722
_refine_ls_number_restraints 6
_refine_ls_restrained_S_all 1.062
_refine_ls_R_factor_all 0.0527
_refine_ls_R_factor_gt 0.0390
_refine_ls_shift/su_max 0.001
_refine_ls_shift/su_mean 0.000
_refine_ls_structure_factor_coef Fsqd
_refine_ls_weighting_details 'calc w=1/[\s^2^(Fo^2^)+(0.0258P)^2^+4.3073P] where P=(Fo^2^+2Fc^2^)/3'
_refine_ls_weighting_scheme calc
_refine_ls_wR_factor_gt 0.0841
_refine_ls_wR_factor_ref 0.0890
_reflns_number_gt 5579
_reflns_number_total 6722
_reflns_threshold_expression >2sigma(I)
_cod_data_source_file om2011547_si_002.cif
_cod_data_source_block mat30
_cod_original_sg_symbol_H-M P-1
_cod_database_code 4068156

loop_
_symmetry_equiv_pos_as_xyz
'x, y, z'
'-x, -y, -z'

loop_
_atom_site_label
_atom_site_type_symbol
_atom_site_fract_x
_atom_site_fract_y
_atom_site_fract_z
_atom_site_U_iso_or_equiv
_atom_site_adp_type
_atom_site_occupancy
_atom_site_symmetry_multiplicity
_atom_site_calc_flag
_atom_site_refinement_flags
C11 C 0.0445(3) 0.8537(3) 0.3782(2) 0.0153(6) Uani 1 1 d .
C13 C 0.0835(4) 0.7266(4) 0.5123(3) 0.0201(7) Uani 1 1 d .
H13 H 0.1246 0.6615 0.5538 0.024 Uiso 1 1 calc R
C14 C -0.0259(4) 0.8079(3) 0.5327(3) 0.0178(7) Uani 1 1 d .
C15 C -0.1136(4) 0.8218(4) 0.6152(3) 0.0227(8) Uani 1 1 d .
H15 H -0.0946 0.7718 0.6719 0.027 Uiso 1 1 calc R
C16 C -0.2225(4) 0.9062(4) 0.6116(3) 0.0227(8) Uani 1 1 d .
H16 H -0.2824 0.9160 0.6653 0.027 Uiso 1 1 calc R
C17 C -0.2475(4) 0.9814(3) 0.5257(3) 0.0202(7) Uani 1 1 d .
C18 C -0.3496(4) 1.0683(4) 0.4985(3) 0.0231(8) Uani 1 1 d .
H18 H -0.4265 1.0966 0.5363 0.028 Uiso 1 1 calc R
C20 C -0.2029(4) 1.0512(3) 0.3711(3) 0.0174(7) Uani 1 1 d .
C31 C 0.1574(4) 0.9670(3) 0.0997(3) 0.0183(7) Uani 1 1 d .
C33 C 0.3017(4) 0.9429(4) -0.0291(3) 0.0219(7) Uani 1 1 d .
H33 H 0.3745 0.9091 -0.0684 0.026 Uiso 1 1 calc R
C34 C 0.2122(4) 1.0454(4) -0.0510(3) 0.0208(7) Uani 1 1 d .
C35 C 0.1978(4) 1.1317(4) -0.1333(3) 0.0221(8) Uani 1 1 d .
H35 H 0.2558 1.1201 -0.1878 0.027 Uiso 1 1 calc R
C36 C 0.1016(4) 1.2289(4) -0.1325(3) 0.0238(8) Uani 1 1 d .
H36 H 0.0915 1.2876 -0.1862 0.029 Uiso 1 1 calc R
C37 C 0.0138(4) 1.2437(3) -0.0501(3) 0.0203(7) Uani 1 1 d .
C38 C -0.0898(4) 1.3300(4) -0.0274(3) 0.0216(7) Uani 1 1 d .
H38 H -0.1234 1.4020 -0.0662 0.026 Uiso 1 1 calc R
C40 C -0.0683(4) 1.1866(3) 0.1010(3) 0.0176(7) Uani 1 1 d .
C111 C 0.2323(4) 0.6810(4) 0.3699(3) 0.0208(7) Uani 1 1 d .
H11A H 0.2883 0.6285 0.4151 0.025 Uiso 1 1 calc R
H11B H 0.2857 0.7347 0.3288 0.025 Uiso 1 1 calc R
C112 C 0.1846(4) 0.6014(4) 0.3123(3) 0.0241(8) Uani 1 1 d .
H11C H 0.2599 0.5616 0.2731 0.029 Uiso 1 1 calc R
H11D H 0.1234 0.6538 0.2706 0.029 Uiso 1 1 calc R
C113 C 0.1167(5) 0.5033(4) 0.3706(4) 0.0326(10) Uani 1 1 d .
H11E H 0.1745 0.4544 0.4151 0.049 Uiso 1 1 calc R
H11F H 0.0955 0.4505 0.3301 0.049 Uiso 1 1 calc R
H11G H 0.0364 0.5420 0.4042 0.049 Uiso 1 1 calc R
C191 C -0.4109(4) 1.2018(4) 0.3538(3) 0.0220(8) Uani 1 1 d .
H19A H -0.5015 1.1910 0.3752 0.026 Uiso 1 1 calc R
H19B H -0.3941 1.1926 0.2871 0.026 Uiso 1 1 calc R
C192 C -0.3951(4) 1.3292(3) 0.3666(3) 0.0214(7) Uani 1 1 d .
H19C H -0.4019 1.3354 0.4336 0.026 Uiso 1 1 calc R
H19D H -0.3077 1.3435 0.3387 0.026 Uiso 1 1 calc R
C193 C -0.4991(4) 1.4260(4) 0.3214(3) 0.0305(9) Uani 1 1 d .
H19E H -0.4956 1.4169 0.2559 0.046 Uiso 1 1 calc R
H19F H -0.4834 1.5072 0.3267 0.046 Uiso 1 1 calc R
H19G H -0.5853 1.4161 0.3527 0.046 Uiso 1 1 calc R
C321 C 0.3451(4) 0.7920(4) 0.1114(3) 0.0252(8) Uani 1 1 d .
H32A H 0.3744 0.7282 0.0702 0.030 Uiso 1 1 calc R
H32B H 0.2910 0.7580 0.1658 0.030 Uiso 1 1 calc R
C322 C 0.4640(4) 0.8246(5) 0.1440(3) 0.0324(10) Uani 1 1 d .
H32C H 0.5143 0.7501 0.1766 0.039 Uiso 1 1 calc R
H32D H 0.5207 0.8535 0.0891 0.039 Uiso 1 1 calc R
C323 C 0.4305(5) 0.9215(4) 0.2078(3) 0.0314(9) Uani 1 1 d .
H32E H 0.3834 0.9966 0.1754 0.047 Uiso 1 1 calc R
H32F H 0.5108 0.9374 0.2265 0.047 Uiso 1 1 calc R
H32G H 0.3756 0.8932 0.2630 0.047 Uiso 1 1 calc R
C391 C -0.2454(4) 1.3698(4) 0.1123(3) 0.0238(8) Uani 1 1 d .
H39A H -0.2833 1.3185 0.1659 0.029 Uiso 1 1 calc R
H39B H -0.3142 1.4035 0.0706 0.029 Uiso 1 1 calc R
C392 C -0.2021(5) 1.4740(4) 0.1465(3) 0.0275(9) Uani 1 1 d .
H39C H -0.2782 1.5215 0.1800 0.033 Uiso 1 1 calc R
H39D H -0.1714 1.5290 0.0923 0.033 Uiso 1 1 calc R
C393 C -0.0944(5) 1.4328(4) 0.2101(3) 0.0304(9) Uani 1 1 d .
H39E H -0.1151 1.3646 0.2559 0.046 Uiso 1 1 calc R
H39F H -0.0868 1.5006 0.2420 0.046 Uiso 1 1 calc R
H39G H -0.0117 1.4068 0.1733 0.046 Uiso 1 1 calc R
N12 N 0.1235(3) 0.7563(3) 0.4199(2) 0.0174(6) Uani 1 1 d .
N19 N -0.3207(3) 1.1077(3) 0.4059(2) 0.0193(6) Uani 1 1 d .
N21 N -0.1593(3) 0.9737(3) 0.4458(2) 0.0166(6) Uani 1 1 d .
N22 N -0.0469(3) 0.8852(3) 0.4494(2) 0.0148(6) Uani 1 1 d .
N32 N 0.2655(3) 0.8980(3) 0.0614(2) 0.0183(6) Uani 1 1 d .
N39 N -0.1375(3) 1.2938(3) 0.0626(2) 0.0193(6) Uani 1 1 d .
N41 N 0.0250(3) 1.1571(3) 0.0299(2) 0.0167(6) Uani 1 1 d .
N42 N 0.1259(3) 1.0570(3) 0.0293(2) 0.0169(6) Uani 1 1 d .
Ag1 Ag 0.08599(3) 0.92071(2) 0.238688(19) 0.01871(7) Uani 1 1 d .
Ag2 Ag -0.12452(3) 1.10771(2) 0.235671(19) 0.01792(7) Uani 1 1 d .
P1 P -0.68385(10) 1.29896(9) 0.60705(7) 0.01936(19) Uani 1 1 d .
P2 P 0.66909(12) 0.69014(11) -0.10217(8) 0.0287(2) Uani 1 1 d .
F11 F -0.5319(3) 1.3020(3) 0.5905(2) 0.0415(7) Uani 1 1 d .
F12 F -0.7173(3) 1.4420(3) 0.5743(2) 0.0426(7) Uani 1 1 d .
F13 F -0.6849(3) 1.3239(3) 0.71103(18) 0.0363(6) Uani 1 1 d .
F14 F -0.6506(3) 1.1547(2) 0.6397(2) 0.0379(7) Uani 1 1 d .
F15 F -0.6814(4) 1.2721(3) 0.5037(2) 0.0474(8) Uani 1 1 d .
F16 F -0.8345(3) 1.2928(3) 0.6253(3) 0.0528(9) Uani 1 1 d .
F21 F 0.7326(5) 0.7447(5) -0.1970(3) 0.115(2) Uani 1 1 d U
F22 F 0.5277(4) 0.7346(4) -0.1367(3) 0.0746(13) Uani 1 1 d .
F23 F 0.8074(3) 0.6464(4) -0.0642(3) 0.0643(11) Uani 1 1 d .
F24 F 0.6513(4) 0.8171(3) -0.0635(3) 0.0600(10) Uani 1 1 d .
F25 F 0.6040(4) 0.6357(3) -0.0035(3) 0.0608(10) Uani 1 1 d .
F26 F 0.6826(6) 0.5625(4) -0.1366(4) 0.0933(18) Uani 1 1 d .

loop_
_atom_site_aniso_label
_atom_site_aniso_U_11
_atom_site_aniso_U_22
_atom_site_aniso_U_33
_atom_site_aniso_U_23
_atom_site_aniso_U_13
_atom_site_aniso_U_12
C11 0.0130(15) 0.0168(16) 0.0153(16) -0.0025(12) 0.0011(12) -0.0024(12)
C13 0.0215(18) 0.0216(18) 0.0163(17) 0.0006(14) -0.0035(14) -0.0035(15)
C14 0.0192(17) 0.0171(16) 0.0170(17) 0.0005(13) -0.0031(13) -0.0047(13)
C15 0.030(2) 0.0214(18) 0.0151(17) 0.0013(14) -0.0013(14) -0.0051(16)
C16 0.032(2) 0.0216(18) 0.0140(17) -0.0048(14) 0.0032(15) -0.0051(16)
C17 0.0245(18) 0.0173(16) 0.0167(17) -0.0034(13) 0.0023(14) -0.0010(14)
C18 0.0250(19) 0.0196(17) 0.0214(19) -0.0048(14) 0.0059(15) -0.0001(15)
C20 0.0153(16) 0.0141(15) 0.0210(17) -0.0012(13) 0.0001(13) -0.0005(13)
C31 0.0170(16) 0.0176(16) 0.0195(17) -0.0028(13) 0.0001(13) -0.0021(13)
C33 0.0215(18) 0.0268(19) 0.0168(17) -0.0061(14) 0.0019(14) -0.0027(15)
C34 0.0201(17) 0.0248(19) 0.0177(17) -0.0047(14) 0.0016(14) -0.0051(15)
C35 0.0235(18) 0.0281(19) 0.0144(17) -0.0010(14) 0.0018(14) -0.0078(15)
C36 0.0270(19) 0.0269(19) 0.0175(18) 0.0025(15) -0.0014(15) -0.0095(16)
C37 0.0255(18) 0.0185(17) 0.0171(17) 0.0035(13) -0.0052(14) -0.0068(14)
C38 0.0257(19) 0.0196(17) 0.0180(17) 0.0023(14) -0.0024(14) -0.0045(15)
C40 0.0150(16) 0.0162(16) 0.0219(18) -0.0037(13) -0.0039(13) -0.0014(13)
C111 0.0163(16) 0.0204(17) 0.0234(18) -0.0019(14) -0.0017(14) 0.0010(14)
C112 0.027(2) 0.0214(19) 0.0212(19) -0.0041(15) -0.0052(15) 0.0047(16)
C113 0.034(2) 0.025(2) 0.040(3) -0.0012(18) -0.0119(19) -0.0058(18)
C191 0.0177(17) 0.0190(17) 0.027(2) -0.0033(15) -0.0033(15) 0.0032(14)
C192 0.0197(17) 0.0183(17) 0.0235(18) -0.0036(14) 0.0001(14) 0.0017(14)
C193 0.027(2) 0.0203(19) 0.042(3) -0.0022(17) -0.0052(18) 0.0007(16)
C321 0.025(2) 0.0206(18) 0.025(2) -0.0020(15) -0.0021(15) 0.0072(15)
C322 0.023(2) 0.040(3) 0.029(2) -0.0053(19) -0.0040(17) 0.0069(18)
C323 0.029(2) 0.033(2) 0.032(2) -0.0043(18) -0.0059(18) -0.0016(18)
C391 0.0217(18) 0.0247(19) 0.0223(19) -0.0026(15) -0.0034(15) 0.0022(15)
C392 0.035(2) 0.0222(19) 0.024(2) -0.0041(16) -0.0087(17) 0.0019(17)
C393 0.029(2) 0.034(2) 0.029(2) -0.0051(18) -0.0031(17) -0.0067(18)
N12 0.0171(14) 0.0154(14) 0.0184(15) 0.0010(11) -0.0033(11) -0.0021(11)
N19 0.0198(15) 0.0152(14) 0.0203(16) -0.0016(12) 0.0004(12) 0.0007(12)
N21 0.0161(14) 0.0137(13) 0.0180(15) -0.0032(11) 0.0015(11) 0.0004(11)
N22 0.0166(14) 0.0117(13) 0.0144(14) -0.0007(11) 0.0004(11) -0.0006(11)
N32 0.0166(14) 0.0175(14) 0.0194(15) -0.0044(12) -0.0002(11) 0.0004(12)
N39 0.0214(15) 0.0167(14) 0.0181(15) 0.0016(12) -0.0026(12) -0.0024(12)
N41 0.0184(14) 0.0161(14) 0.0153(14) -0.0010(11) -0.0023(11) -0.0026(12)
N42 0.0154(14) 0.0172(14) 0.0164(15) -0.0005(11) 0.0004(11) -0.0020(11)
Ag1 0.01731(13) 0.01774(13) 0.01678(13) 0.00102(10) 0.00245(10) 0.00163(10)
Ag2 0.01709(13) 0.01677(13) 0.01684(13) 0.00016(10) 0.00061(10) 0.00073(10)
P1 0.0192(4) 0.0198(4) 0.0186(4) -0.0033(3) -0.0021(3) -0.0018(4)
P2 0.0270(5) 0.0332(6) 0.0230(5) -0.0072(4) -0.0038(4) 0.0046(4)
F11 0.0215(13) 0.0485(18) 0.0562(19) -0.0187(15) 0.0098(12) -0.0105(12)
F12 0.064(2) 0.0207(13) 0.0435(17) -0.0008(12) -0.0191(15) -0.0018(13)
F13 0.0469(17) 0.0435(16) 0.0208(12) -0.0114(11) 0.0011(11) -0.0110(13)
F14 0.0532(18) 0.0208(12) 0.0397(16) 0.0000(11) -0.0131(13) -0.0045(12)
F15 0.084(3) 0.0409(17) 0.0218(14) -0.0076(12) -0.0125(15) -0.0139(17)
F16 0.0199(13) 0.058(2) 0.087(3) -0.0259(19) -0.0044(15) -0.0104(14)
F21 0.105(4) 0.136(5) 0.043(2) 0.044(3) 0.041(2) 0.052(3)
F22 0.056(2) 0.074(3) 0.100(3) -0.032(2) -0.049(2) 0.017(2)
F23 0.0334(18) 0.094(3) 0.058(2) 0.016(2) -0.0153(16) -0.0068(18)
F24 0.091(3) 0.0417(19) 0.056(2) -0.0095(16) -0.010(2) -0.0280(19)
F25 0.053(2) 0.047(2) 0.068(2) 0.0076(17) 0.0218(18) -0.0044(16)
F26 0.134(4) 0.054(2) 0.095(3) -0.050(2) -0.057(3) 0.038(3)

loop_
_atom_type_symbol
_atom_type_description
_atom_type_scat_dispersion_real
_atom_type_scat_dispersion_imag
_atom_type_scat_source
C C 0.0033 0.0016 'International Tables Vol C Tables 4.2.6.8 and 6.1.1.4'
H H 0.0000 0.0000 'International Tables Vol C Tables 4.2.6.8 and 6.1.1.4'
N N 0.0061 0.0033 'International Tables Vol C Tables 4.2.6.8 and 6.1.1.4'
Ag Ag -0.8971 1.1015 'International Tables Vol C Tables 4.2.6.8 and 6.1.1.4'
P P 0.1023 0.0942 'International Tables Vol C Tables 4.2.6.8 and 6.1.1.4'
F F 0.0171 0.0103 'International Tables Vol C Tables 4.2.6.8 and 6.1.1.4'

loop_
_geom_angle_atom_site_label_1
_geom_angle_atom_site_label_2
_geom_angle_atom_site_label_3
_geom_angle
N12 C11 N22 102.3(3)
N12 C11 Ag1 120.9(3)
N22 C11 Ag1 136.8(3)
C14 C13 N12 106.9(3)
C13 C14 N22 105.0(3)
C13 C14 C15 133.2(4)
N22 C14 C15 121.8(3)
C16 C15 C14 119.2(4)
C15 C16 C17 119.2(4)
C18 C17 N21 104.3(3)
C18 C17 C16 133.4(4)
N21 C17 C16 122.3(4)
C17 C18 N19 107.3(3)
N19 C20 N21 102.6(3)
N19 C20 Ag2 120.7(3)
N21 C20 Ag2 136.2(3)
N32 C31 N42 102.6(3)
N32 C31 Ag1 120.3(3)
N42 C31 Ag1 137.0(3)
C34 C33 N32 106.4(3)
C33 C34 N42 105.1(3)
C33 C34 C35 132.9(4)
N42 C34 C35 122.1(4)
C36 C35 C34 119.1(4)
C35 C36 C37 119.5(4)
C38 C37 N41 104.9(3)
C38 C37 C36 133.6(4)
N41 C37 C36 121.5(4)
C37 C38 N39 107.1(3)
N39 C40 N41 102.0(3)
N39 C40 Ag2 120.8(3)
N41 C40 Ag2 137.1(3)
N12 C111 C112 111.8(3)
C111 C112 C113 113.3(4)
N19 C191 C192 111.2(3)
C193 C192 C191 110.9(3)
N32 C321 C322 112.3(4)
C323 C322 C321 113.7(4)
N39 C391 C392 112.2(3)
C391 C392 C393 113.8(4)
C11 N12 C13 113.1(3)
C11 N12 C111 123.7(3)
C13 N12 C111 122.8(3)
C20 N19 C18 112.6(3)
C20 N19 C191 125.5(3)
C18 N19 C191 121.8(3)
C20 N21 N22 128.3(3)
C20 N21 C17 113.0(3)
N22 N21 C17 118.4(3)
C11 N22 N21 128.1(3)
C11 N22 C14 112.7(3)
N21 N22 C14 118.9(3)
C31 N32 C33 113.1(3)
C31 N32 C321 124.9(3)
C33 N32 C321 121.9(3)
C40 N39 C38 113.1(3)
C40 N39 C391 124.6(3)
C38 N39 C391 122.1(3)
C40 N41 N42 128.3(3)
C40 N41 C37 112.9(3)
N42 N41 C37 118.8(3)
C31 N42 N41 128.2(3)
C31 N42 C34 112.9(3)
N41 N42 C34 118.8(3)
C11 Ag1 C31 170.35(14)
C11 Ag1 Ag2 94.80(10)
C31 Ag1 Ag2 94.74(10)
C40 Ag2 C20 171.58(14)
C40 Ag2 Ag1 94.24(10)
C20 Ag2 Ag1 94.14(10)
F16 P1 F15 90.2(2)
F16 P1 F11 178.5(2)
F15 P1 F11 90.4(2)
F16 P1 F13 90.17(19)
F15 P1 F13 179.12(19)
F11 P1 F13 89.28(17)
F16 P1 F12 90.58(19)
F15 P1 F12 90.74(17)
F11 P1 F12 90.78(18)
F13 P1 F12 90.06(17)
F16 P1 F14 89.24(19)
F15 P1 F14 89.03(17)
F11 P1 F14 89.40(17)
F13 P1 F14 90.17(16)
F12 P1 F14 179.71(18)
F21 P2 F26 91.5(3)
F21 P2 F23 91.2(3)
F26 P2 F23 89.3(3)
F21 P2 F24 90.9(3)
F26 P2 F24 177.5(3)
F23 P2 F24 91.2(2)
F21 P2 F22 90.6(3)
F26 P2 F22 91.6(3)
F23 P2 F22 178.0(3)
F24 P2 F22 87.8(2)
F21 P2 F25 179.0(3)
F26 P2 F25 89.4(3)
F23 P2 F25 88.6(2)
F24 P2 F25 88.1(2)
F22 P2 F25 89.7(3)

loop_
_geom_bond_atom_site_label_1
_geom_bond_atom_site_label_2
_geom_bond_distance
C11 N12 1.355(5)
C11 N22 1.364(4)
C11 Ag1 2.091(3)
C13 C14 1.354(5)
C13 N12 1.375(5)
C14 N22 1.402(4)
C14 C15 1.433(5)
C15 C16 1.338(6)
C16 C17 1.429(5)
C17 C18 1.360(6)
C17 N21 1.401(5)
C18 N19 1.376(5)
C20 N19 1.352(5)
C20 N21 1.360(5)
C20 Ag2 2.103(4)
C31 N32 1.354(5)
C31 N42 1.356(5)
C31 Ag1 2.103(4)
C33 C34 1.364(6)
C33 N32 1.379(5)
C34 N42 1.397(5)
C34 C35 1.433(5)
C35 C36 1.338(6)
C36 C37 1.433(6)
C37 C38 1.355(6)
C37 N41 1.407(5)
C38 N39 1.380(5)
C40 N39 1.363(5)
C40 N41 1.369(5)
C40 Ag2 2.099(4)
C111 N12 1.471(5)
C111 C112 1.520(6)
C112 C113 1.526(6)
C191 N19 1.467(5)
C191 C192 1.524(6)
C192 C193 1.524(6)
C321 N32 1.470(5)
C321 C322 1.527(6)
C322 C323 1.511(7)
C391 N39 1.466(5)
C391 C392 1.519(6)
C392 C393 1.520(6)
N21 N22 1.390(4)
N41 N42 1.389(4)
Ag1 Ag2 2.7405(5)
P1 F16 1.588(3)
P1 F15 1.590(3)
P1 F11 1.593(3)
P1 F13 1.595(3)
P1 F12 1.594(3)
P1 F14 1.606(3)
P2 F21 1.554(4)
P2 F26 1.577(4)
P2 F23 1.586(4)
P2 F24 1.592(4)
P2 F22 1.596(4)
P2 F25 1.604(4)
